data_1505177
loop_
_publ_author_name
'Childs, Scott L.'
'Stahly, G. Patrick'
'Park, Aeri'

_publ_section_title
;
 The Salt&#x2212;Cocrystal Continuum:&#x00A0; The Influence of Crystal
 Structure on Ionization State
;
_journal_issue 3
_journal_name_full 'Molecular Pharmaceutics'
_journal_page_first 323
_journal_paper_doi 10.1021/mp0601345
_journal_volume 4
_journal_year 2007
_chemical_formula_moiety 'C7 H8 N4 O2, C7 H6 O3'
_chemical_formula_sum 'C14 H14 N4 O5'
_chemical_formula_weight 318.29
_chemical_name_common 'theophylline:4-hydroxybenzoic acid cocrystal (1:1)'
_chemical_name_systematic
; 
 theophylline 4-hydroxybenzoic acid 
;
_space_group_IT_number 14
_symmetry_cell_setting monoclinic
_symmetry_space_group_name_Hall '-P 2ybc'
_symmetry_space_group_name_H-M 'P 1 21/c 1'
_atom_sites_solution_hydrogens geom
_atom_sites_solution_primary direct
_atom_sites_solution_secondary difmap
_audit_creation_method SHELXL-97
_cell_angle_alpha 90.00
_cell_angle_beta 91.660(7)
_cell_angle_gamma 90.00
_cell_formula_units_Z 4
_cell_length_a 7.1201(18)
_cell_length_b 7.928(2)
_cell_length_c 24.763(6)
_cell_measurement_reflns_used 1584
_cell_measurement_temperature 173(2)
_cell_measurement_theta_max 42.31
_cell_measurement_theta_min 7.75
_cell_volume 1397.2(6)
_computing_cell_refinement 'Bruker SMART'
_computing_data_collection 'Bruker SMART'
_computing_data_reduction 'Bruker SAINT'
_computing_molecular_graphics 'Bruker SHELXTL'
_computing_publication_material 'Bruker SHELXTL'
_computing_structure_refinement 'SHELXL-97 (Sheldrick, 1997)'
_computing_structure_solution 'SHELXS-97 (Sheldrick, 1990)'
_diffrn_ambient_temperature 173(2)
_diffrn_measured_fraction_theta_full 0.926
_diffrn_measured_fraction_theta_max 0.926
_diffrn_measurement_device_type 'CCD area detector'
_diffrn_measurement_method 'phi and omega scans'
_diffrn_radiation_monochromator graphite
_diffrn_radiation_source 'fine-focus sealed tube'
_diffrn_radiation_type CuK\a
_diffrn_radiation_wavelength 1.54178
_diffrn_reflns_av_R_equivalents 0.0970
_diffrn_reflns_av_sigmaI/netI 0.0662
_diffrn_reflns_limit_h_max 5
_diffrn_reflns_limit_h_min -6
_diffrn_reflns_limit_k_max 6
_diffrn_reflns_limit_k_min -6
_diffrn_reflns_limit_l_max 19
_diffrn_reflns_limit_l_min -21
_diffrn_reflns_number 2502
_diffrn_reflns_theta_full 42.31
_diffrn_reflns_theta_max 42.31
_diffrn_reflns_theta_min 7.75
_exptl_absorpt_coefficient_mu 0.996
_exptl_absorpt_correction_type none
_exptl_crystal_colour colorless
_exptl_crystal_density_diffrn 1.513
_exptl_crystal_density_meas 0
_exptl_crystal_density_method 'not measured'
_exptl_crystal_description plate
_exptl_crystal_F_000 664
_exptl_crystal_size_max 0.20
_exptl_crystal_size_mid 0.10
_exptl_crystal_size_min 0.03
_refine_diff_density_max 0.131
_refine_diff_density_min -0.207
_refine_diff_density_rms 0.042
_refine_ls_extinction_method none
_refine_ls_goodness_of_fit_ref 1.011
_refine_ls_hydrogen_treatment mixed
_refine_ls_matrix_type full
_refine_ls_number_parameters 242
_refine_ls_number_reflns 905
_refine_ls_number_restraints 0
_refine_ls_restrained_S_all 1.011
_refine_ls_R_factor_all 0.0637
_refine_ls_R_factor_gt 0.0361
_refine_ls_shift/su_max 0.008
_refine_ls_shift/su_mean 0.001
_refine_ls_structure_factor_coef Fsqd
_refine_ls_weighting_details 'calc w=1/[\s^2^(Fo^2^)+(0.0600P)^2^+0.0000P] where P=(Fo^2^+2Fc^2^)/3'
_refine_ls_weighting_scheme calc
_refine_ls_wR_factor_gt 0.0792
_refine_ls_wR_factor_ref 0.0863
_reflns_number_gt 737
_reflns_number_total 905
_reflns_threshold_expression >2sigma(I)
_cod_data_source_file mp0601345si20061227_041052.cif
_cod_data_source_block 6
_cod_depositor_comments
;
The following automatic conversions were performed:

'_symmetry_cell_setting' value 'Monoclinic' changed to 'monoclinic'
according to /home/saulius/struct/CIF-dictionaries/cif_core.dic
dictionary named 'cif_core.dic' version 2.4.1 from 2010-06-29.

Automatic conversion script
Id: cif_fix_values 1715 2011-07-08 13:25:40Z adriana 
;
_cod_original_sg_symbol_H-M P2(1)/c
_cod_database_code 1505177

loop_
_symmetry_equiv_pos_as_xyz
'x, y, z'
'-x, y+1/2, -z+1/2'
'-x, -y, -z'
'x, -y-1/2, z-1/2'

loop_
_atom_site_label
_atom_site_type_symbol
_atom_site_fract_x
_atom_site_fract_y
_atom_site_fract_z
_atom_site_U_iso_or_equiv
_atom_site_adp_type
_atom_site_occupancy
_atom_site_symmetry_multiplicity
_atom_site_calc_flag
_atom_site_refinement_flags
C1 C 0.1836(6) 0.4459(7) 0.3320(3) 0.0344(12) Uani 1 1 d .
C2 C 0.2916(5) 0.6649(7) 0.3751(3) 0.0217(11) Uani 1 1 d .
C3 C 0.3469(5) 0.7856(7) 0.4141(2) 0.0281(12) Uani 1 1 d .
C4 C 0.3851(5) 0.9796(7) 0.3356(2) 0.0294(12) Uani 1 1 d .
C5 C 0.2808(5) 0.6967(7) 0.3213(3) 0.0247(11) Uani 1 1 d .
C6 C 0.4521(5) 1.0780(5) 0.42730(16) 0.0396(12) Uani 1 1 d .
H6A H 0.5125 1.1672 0.4066 0.059 Uiso 1 1 calc R
H6B H 0.5410 1.0350 0.4550 0.059 Uiso 1 1 calc R
H6C H 0.3414 1.1240 0.4447 0.059 Uiso 1 1 calc R
C7 C 0.3168(5) 0.8876(4) 0.24314(18) 0.0375(12) Uani 1 1 d .
H7A H 0.1889 0.9249 0.2337 0.056 Uiso 1 1 calc R
H7B H 0.3457 0.7855 0.2227 0.056 Uiso 1 1 calc R
H7C H 0.4062 0.9767 0.2343 0.056 Uiso 1 1 calc R
C8 C 0.1771(5) 0.2858(7) 0.5734(3) 0.0278(11) Uani 1 1 d .
C9 C 0.1023(6) 0.1268(8) 0.5610(2) 0.0334(13) Uani 1 1 d .
C10 C 0.0678(6) 0.0108(7) 0.6004(3) 0.0333(13) Uani 1 1 d .
C11 C 0.1095(5) 0.0474(7) 0.6539(2) 0.0287(11) Uani 1 1 d .
C12 C 0.1844(6) 0.2034(7) 0.6676(3) 0.0317(12) Uani 1 1 d .
C13 C 0.2183(6) 0.3204(7) 0.6275(3) 0.0289(12) Uani 1 1 d .
C14 C 0.2119(6) 0.4017(6) 0.5291(2) 0.0315(12) Uani 1 1 d .
N1 N 0.2156(4) 0.5607(6) 0.29285(14) 0.0305(10) Uani 1 1 d .
N2 N 0.2291(5) 0.5014(5) 0.3817(2) 0.0308(10) Uani 1 1 d .
N3 N 0.3944(4) 0.9398(5) 0.39076(18) 0.0284(9) Uani 1 1 d .
N4 N 0.3313(4) 0.8510(6) 0.30104(15) 0.0264(9) Uani 1 1 d .
O1 O 0.3584(3) 0.7682(3) 0.46425(15) 0.0365(9) Uani 1 1 d .
O2 O 0.4220(3) 1.1207(4) 0.31897(12) 0.0404(10) Uani 1 1 d .
O3 O 0.1696(3) 0.3706(3) 0.48169(14) 0.0384(9) Uani 1 1 d .
O4 O 0.2937(4) 0.5474(4) 0.54332(12) 0.0420(9) Uani 1 1 d .
O5 O 0.0685(3) -0.0738(3) 0.69069(16) 0.0362(9) Uani 1 1 d .
H12 H 0.215(4) 0.239(4) 0.7046(15) 0.019(12) Uiso 1 1 d .
H9 H 0.073(4) 0.116(4) 0.5237(17) 0.026(14) Uiso 1 1 d .
H10 H 0.014(4) -0.092(4) 0.5921(14) 0.020(13) Uiso 1 1 d .
H13 H 0.270(4) 0.430(5) 0.6348(13) 0.030(14) Uiso 1 1 d .
H1 H 0.140(5) 0.321(5) 0.3271(14) 0.052(14) Uiso 1 1 d .
H11 H 0.128(6) -0.049(5) 0.726(2) 0.09(2) Uiso 1 1 d .
H2 H 0.204(5) 0.452(5) 0.416(2) 0.058(17) Uiso 1 1 d .
H3 H 0.319(8) 0.614(8) 0.507(3) 0.15(3) Uiso 1 1 d .

loop_
_atom_site_aniso_label
_atom_site_aniso_U_11
_atom_site_aniso_U_22
_atom_site_aniso_U_33
_atom_site_aniso_U_23
_atom_site_aniso_U_13
_atom_site_aniso_U_12
C1 0.040(3) 0.025(4) 0.038(4) -0.003(4) 0.007(3) 0.004(3)
C2 0.031(3) 0.008(4) 0.026(5) -0.008(4) -0.005(2) -0.003(2)
C3 0.022(3) 0.024(4) 0.038(4) 0.011(5) 0.000(3) 0.008(2)
C4 0.025(3) 0.038(5) 0.025(4) -0.009(4) 0.003(2) 0.004(3)
C5 0.025(3) 0.024(5) 0.025(5) 0.004(4) 0.003(2) 0.003(2)
C6 0.045(3) 0.033(3) 0.040(3) -0.004(3) -0.006(2) -0.004(2)
C7 0.046(3) 0.032(3) 0.035(4) 0.009(2) 0.002(2) 0.003(2)
C8 0.029(3) 0.030(5) 0.024(5) -0.004(4) 0.003(3) 0.000(3)
C9 0.034(3) 0.042(5) 0.025(5) 0.003(4) 0.004(3) 0.003(3)
C10 0.038(3) 0.026(4) 0.036(5) 0.002(4) 0.002(3) -0.009(3)
C11 0.028(3) 0.038(5) 0.020(4) -0.001(4) -0.001(3) 0.007(3)
C12 0.037(3) 0.029(4) 0.029(5) -0.015(4) -0.006(3) -0.003(2)
C13 0.031(3) 0.022(4) 0.033(5) 0.005(4) 0.004(3) 0.001(2)
C14 0.030(3) 0.033(4) 0.031(4) 0.005(4) 0.005(3) 0.007(3)
N1 0.037(2) 0.025(3) 0.029(3) -0.004(3) 0.002(2) 0.0009(18)
N2 0.044(2) 0.025(4) 0.023(4) -0.005(3) 0.002(2) -0.003(2)
N3 0.033(2) 0.025(3) 0.027(3) -0.008(3) 0.0001(19) -0.0023(17)
N4 0.035(2) 0.025(3) 0.019(3) 0.002(3) 0.0007(18) -0.0004(19)
O1 0.0438(19) 0.035(2) 0.030(2) 0.0049(19) -0.0019(16) -0.0016(13)
O2 0.051(2) 0.021(2) 0.049(2) 0.0082(18) 0.0048(15) -0.0038(15)
O3 0.052(2) 0.038(2) 0.025(2) 0.0036(17) 0.0006(17) 0.0011(13)
O4 0.053(2) 0.031(2) 0.042(2) -0.0009(19) -0.0032(16) -0.0113(17)
O5 0.044(2) 0.035(2) 0.029(2) 0.007(2) -0.0020(17) -0.0042(14)

loop_
_atom_type_symbol
_atom_type_description
_atom_type_scat_dispersion_real
_atom_type_scat_dispersion_imag
_atom_type_scat_source
C C 0.0181 0.0091 'International Tables Vol C Tables 4.2.6.8 and 6.1.1.4'
H H 0.0000 0.0000 'International Tables Vol C Tables 4.2.6.8 and 6.1.1.4'
N N 0.0311 0.0180 'International Tables Vol C Tables 4.2.6.8 and 6.1.1.4'
O O 0.0492 0.0322 'International Tables Vol C Tables 4.2.6.8 and 6.1.1.4'

loop_
_geom_angle_atom_site_label_1
_geom_angle_atom_site_label_2
_geom_angle_atom_site_label_3
_geom_angle
N2 C1 N1 113.4(4)
C5 C2 N2 106.4(5)
C5 C2 C3 123.7(5)
N2 C2 C3 129.9(6)
O1 C3 N3 119.9(5)
O1 C3 C2 128.0(5)
N3 C3 C2 112.1(5)
O2 C4 N4 121.7(5)
O2 C4 N3 122.0(5)
N4 C4 N3 116.3(4)
C2 C5 N1 111.7(4)
C2 C5 N4 121.1(5)
N1 C5 N4 127.1(6)
C13 C8 C9 117.3(5)
C13 C8 C14 124.4(5)
C9 C8 C14 118.3(5)
C10 C9 C8 121.6(5)
C9 C10 C11 120.4(5)
O5 C11 C10 116.7(5)
O5 C11 C12 123.8(5)
C10 C11 C12 119.5(5)
C11 C12 C13 119.8(5)
C12 C13 C8 121.5(5)
O3 C14 O4 121.3(4)
O3 C14 C8 123.4(5)
O4 C14 C8 115.3(5)
C1 N1 C5 102.9(4)
C1 N2 C2 105.7(4)
C3 N3 C4 126.5(4)
C3 N3 C6 117.6(4)
C4 N3 C6 115.9(4)
C5 N4 C4 120.1(4)
C5 N4 C7 121.5(5)
C4 N4 C7 118.2(4)

loop_
_geom_bond_atom_site_label_1
_geom_bond_atom_site_label_2
_geom_bond_distance
C1 N2 1.338(5)
C1 N1 1.354(5)
C2 C5 1.356(5)
C2 N2 1.381(5)
C2 C3 1.408(6)
C3 O1 1.249(4)
C3 N3 1.398(5)
C4 O2 1.224(5)
C4 N4 1.379(5)
C4 N3 1.400(5)
C5 N1 1.363(5)
C5 N4 1.374(5)
C6 N3 1.472(4)
C7 N4 1.464(4)
C8 C13 1.391(5)
C8 C9 1.399(5)
C8 C14 1.458(6)
C9 C10 1.368(6)
C10 C11 1.381(6)
C11 O5 1.361(5)
C11 C12 1.385(5)
C12 C13 1.385(5)
C14 O3 1.227(5)
C14 O4 1.337(5)

loop_
_geom_hbond_atom_site_label_D
_geom_hbond_atom_site_label_H
_geom_hbond_atom_site_label_A
_geom_hbond_distance_DH
_geom_hbond_distance_HA
_geom_hbond_distance_DA
_geom_hbond_angle_DHA
_geom_hbond_site_symmetry_A
O5 H11 N1 0.98(5) 1.76(6) 2.712(5) 164(4) 4_566
N2 H2 O3 0.96(5) 1.77(5) 2.728(6) 176(4) .
O4 H3 O1 1.05(7) 1.65(7) 2.676(4) 162(5) .

loop_
_geom_torsion_atom_site_label_1
_geom_torsion_atom_site_label_2
_geom_torsion_atom_site_label_3
_geom_torsion_atom_site_label_4
_geom_torsion
C5 C2 C3 O1 178.9(3)
N2 C2 C3 O1 3.0(6)
C5 C2 C3 N3 -1.7(5)
N2 C2 C3 N3 -177.7(3)
N2 C2 C5 N1 -0.5(4)
C3 C2 C5 N1 -177.3(3)
N2 C2 C5 N4 179.3(3)
C3 C2 C5 N4 2.5(5)
C13 C8 C9 C10 1.1(5)
C14 C8 C9 C10 179.3(3)
C8 C9 C10 C11 -1.1(6)
C9 C10 C11 O5 179.1(3)
C9 C10 C11 C12 0.8(6)
O5 C11 C12 C13 -178.7(3)
C10 C11 C12 C13 -0.6(5)
C11 C12 C13 C8 0.7(5)
C9 C8 C13 C12 -0.9(5)
C14 C8 C13 C12 -178.9(3)
C13 C8 C14 O3 -177.9(3)
C9 C8 C14 O3 4.1(5)
C13 C8 C14 O4 1.9(5)
C9 C8 C14 O4 -176.2(3)
N2 C1 N1 C5 -1.6(4)
C2 C5 N1 C1 1.3(4)
N4 C5 N1 C1 -178.5(3)
N1 C1 N2 C2 1.3(4)
C5 C2 N2 C1 -0.5(4)
C3 C2 N2 C1 176.0(4)
O1 C3 N3 C4 -178.6(3)
C2 C3 N3 C4 2.0(5)
O1 C3 N3 C6 -1.5(5)
C2 C3 N3 C6 179.1(3)
O2 C4 N3 C3 176.8(3)
N4 C4 N3 C3 -2.9(5)
O2 C4 N3 C6 -0.3(5)
N4 C4 N3 C6 180.0(3)
C2 C5 N4 C4 -3.4(5)
N1 C5 N4 C4 176.4(3)
C2 C5 N4 C7 -178.8(3)
N1 C5 N4 C7 0.9(5)
O2 C4 N4 C5 -176.3(3)
N3 C4 N4 C5 3.4(4)
O2 C4 N4 C7 -0.7(5)
N3 C4 N4 C7 179.0(3)

loop_
_cod_related_entry_id
_cod_related_entry_code
_cod_related_entry_database
1 30651571 ChemSpider
